data_9015632
loop_
_publ_author_name
'McFarlan, R.'

_publ_section_title
;
 The Structure of Ice III
 _cod_database_code 1011024
;
_journal_name_full 'Journal of Chemical Physics'
_journal_page_first 253
_journal_page_last 259
_journal_paper_doi 10.1063/1.1749832
_journal_volume 4
_journal_year 1936
_chemical_formula_sum 'H7 O4'
_chemical_name_mineral 'Ice III'
_space_group_IT_number 72
_symmetry_space_group_name_Hall '-I 2 2c'
_symmetry_space_group_name_H-M 'I b a m'
_cell_angle_alpha 90
_cell_angle_beta 90
_cell_angle_gamma 90
_cell_length_a 10.2
_cell_length_b 5.87
_cell_length_c 7.17
_cell_formula_units_Z 4
_cell_volume 429.297
_database_code_amcsd 0017931
_exptl_crystal_density_diffrn 1.099
_cod_duplicate_entry 1011024
_cod_original_formula_sum 'O4 H7'
_cod_database_code 9015632

loop_
_space_group_symop_operation_xyz
x,y,z
1/2+x,1/2+y,1/2+z
x,-y,1/2+z
1/2+x,1/2-y,+z
-x,y,1/2-z
1/2-x,1/2+y,-z
-x,y,1/2+z
1/2-x,1/2+y,+z
x,-y,1/2-z
1/2+x,1/2-y,-z
x,y,-z
1/2+x,1/2+y,1/2-z
-x,-y,z
1/2-x,1/2-y,1/2+z
-x,-y,-z
1/2-x,1/2-y,1/2-z

loop_
_atom_site_label
_atom_site_fract_x
_atom_site_fract_y
_atom_site_fract_z
O1 0.12600 0.21800 0.06250
H1 0.25000 0.25000 0.00000
H2 0.12600 0.00000 0.00000
H3 0.00000 0.21800 0.00000
H4 0.00000 0.50000 0.25000

loop_
_cod_related_entry_id
_cod_related_entry_database
_cod_related_entry_code
1 AMCSD 0017931
